data_2006294
loop_
_publ_author_name
'Ching-Fa Yao'
'Yuh-Shih Chen'
'Wen-Chang Chen'
'Ren-Shyang  Sheu'
'Jen-Kou Lai'
'Chuen-Her Ueng'

_publ_section_title
;
 1,3-Diphenyl-2-tricyclo[3.3.1.1^3,7^]dec-2-ylidenepropane-1,3-diimine,
 and its -1-imino-3-one and -1,3-dione Derivatives
;
_journal_issue 7
_journal_name_full 'Acta Crystallographica Section C'
_journal_page_first 956
_journal_page_last 959
_journal_paper_doi 10.1107/S0108270197002746
_journal_volume 53
_journal_year 1997
_chemical_formula_moiety 'C25 H25 N O'
_chemical_formula_sum 'C25 H25 N O'
_chemical_formula_weight 355.48
_chemical_name_systematic '1,3-Diphenyl-2-tricyclo[3,3,1,1^3,7^]dec -2-ylidenepropane-1-imino-3-one'
_space_group_IT_number 14
_symmetry_cell_setting monoclinic
_symmetry_space_group_name_Hall '-P 2ybc'
_symmetry_space_group_name_H-M 'P 1 21/c 1'
_cell_angle_alpha 90.
_cell_angle_beta 106.360(10)
_cell_angle_gamma 90.
_cell_formula_units_Z 4
_cell_length_a 10.1960(10)
_cell_length_b 15.4780(10)
_cell_length_c 12.664(3)
_cell_measurement_reflns_used 25
_cell_measurement_temperature 298
_cell_measurement_theta_max 26.90
_cell_measurement_theta_min 20.94
_cell_volume 1917.6(5)
_computing_cell_refinement NONIUS
_computing_data_collection 'NONIUS (Riche, 1989)'
_computing_data_reduction 'NRCVAX (Larson et al., 1990)'
_computing_molecular_graphics 'ORTEP (Johnson, 1965)'
_computing_publication_material NRCVAX
_computing_structure_refinement NRCVAX
_computing_structure_solution NRCVAX
_diffrn_ambient_temperature 298
_diffrn_measurement_device ' CAD-4 diffractometer '
_diffrn_measurement_method \w/2\q
_diffrn_radiation_monochromator graphite
_diffrn_radiation_source x-ray_tube
_diffrn_radiation_type ' Mo K\a'
_diffrn_radiation_wavelength 0.71069
_diffrn_reflns_av_R_equivalents 0.0084
_diffrn_reflns_av_sigmaI/netI 0
_diffrn_reflns_limit_h_max 11
_diffrn_reflns_limit_h_min -12
_diffrn_reflns_limit_k_max 18
_diffrn_reflns_limit_k_min 0
_diffrn_reflns_limit_l_max 15
_diffrn_reflns_limit_l_min 0
_diffrn_reflns_number 3531
_diffrn_reflns_theta_max 25
_diffrn_reflns_theta_min 1.5
_diffrn_standards_decay_% 3
_diffrn_standards_interval_time 120
_diffrn_standards_number 3
_exptl_absorpt_coefficient_mu 0.07
_exptl_absorpt_correction_T_max .998
_exptl_absorpt_correction_T_min .955
_exptl_absorpt_correction_type 'empirical \y scans (North, Phillips & Mathews, 1968)'
_exptl_crystal_colour 'pale yellow'
_exptl_crystal_density_diffrn 1.231
_exptl_crystal_description tetragonal
_exptl_crystal_F_000 784
_exptl_crystal_size_max 0.30
_exptl_crystal_size_mid 0.20
_exptl_crystal_size_min 0.20
_refine_diff_density_max .180
_refine_diff_density_min -.250
_refine_ls_extinction_coef 0.137631
_refine_ls_extinction_method secondary
_refine_ls_goodness_of_fit_obs 2.80
_refine_ls_hydrogen_treatment
; H atoms calcutated, except those in N-H which were found from a \DF map
 and not refined
;
_refine_ls_matrix_type full
_refine_ls_number_constraints 0
_refine_ls_number_parameters 245
_refine_ls_number_reflns 2085
_refine_ls_number_restraints 0
_refine_ls_R_factor_all .080
_refine_ls_R_factor_obs .043
_refine_ls_shift/esd_max 0
_refine_ls_structure_factor_coef F
_refine_ls_weighting_details 'w = 1/\s^2^(F)'
_refine_ls_weighting_scheme calc
_refine_ls_wR_factor_all .034
_refine_ls_wR_factor_obs .033
_reflns_number_observed 2085
_reflns_number_total 3367
_reflns_observed_criterion I>2.5\sI
_cod_data_source_file de1050.cif
_cod_data_source_block 2
_cod_depositor_comments
;
The following automatic conversions were performed:
'_symmetry_cell_setting' value 'Monoclinic' changed to 'monoclinic'
according to '/home/saulius/struct/CIF-dictionaries/cif_core.dic'
dictionary named 'cif_core.dic' version 2.4.1 from 2010-06-29.

Automatic conversion script
Id: cif_fix_enum 1527 2010-12-29 10:47:43Z saulius 

The following automatic conversions were performed:

'_atom_site_thermal_displace_type' tag value 'Uij' was replaced with
'Uani' value 52 times.

Automatic conversion script
Id: cif_fix_values 1646 2011-03-28 12:23:43Z adriana 

The following automatic conversions were performed:

'_symmetry_cell_setting' value 'Monoclinic' changed to 'monoclinic'
according to /home/saulius/struct/CIF-dictionaries/cif_core.dic
dictionary named 'cif_core.dic' version 2.4.1 from 2010-06-29.

Automatic conversion script
Id: cif_fix_values 1715 2011-07-08 13:25:40Z adriana 

The following automatic conversions were performed:

'_refine_ls_weighting_scheme' value '1/\s^2^(F)' was changed to
'calc'. New tag '_refine_ls_weighting_details' was created. The value
of the new tag was set to 'w = 1/\s^2^(F)'.

Automatic conversion script
Id: cif_fix_values 3143 2015-03-26 13:38:13Z robertas 
;
_cod_original_cell_volume 1917.7(5)
_cod_original_sg_symbol_H-M 'P 21/c'
_cod_database_code 2006294

loop_
_symmetry_equiv_pos_as_xyz
x,y,z
-x,-y,-z
-x,1/2+y,1/2-z
x,1/2-y,1/2+z

loop_
_atom_site_aniso_label
_atom_site_aniso_U_11
_atom_site_aniso_U_22
_atom_site_aniso_U_33
_atom_site_aniso_U_12
_atom_site_aniso_U_13
_atom_site_aniso_U_23
_atom_site_aniso_type_symbol
O 8.2(2) 21.6(3) 6.6(2) .6(2) .70(10) 4.2(2) O
N 11.1(2) 7.7(2) 3.70(10) 1.1(2) .20(10) -1.00(10) N
C1 4.3(2) 6.5(2) 3.60(10) -.30(10) 1.10(10) .20(10) C
C2 4.30(10) 6.0(2) 4.00(10) .20(10) 1.50(10) .40(10) C
C3 4.7(2) 6.1(2) 6.1(2) .80(10) 1.60(10) -.2(2) C
C4 7.2(2) 6.3(2) 6.3(2) .20(10) 2.9(2) -1.1(2) C
C5 6.6(2) 6.9(2) 5.0(2) -.7(2) 1.10(10) -1.0(2) C
C6 4.9(2) 6.4(2) 5.6(2) -.30(10) .60(10) .20(10) C
C7 4.10(10) 5.0(2) 5.7(2) .00(10) 1.50(10) -.10(10) C
C8 5.4(2) 6.2(2) 6.6(2) -.80(10) 2.50(10) -.1(2) C
C9 7.4(2) 5.2(2) 7.1(2) -.7(2) 2.8(2) .5(2) C
C10 7.4(2) 5.7(2) 8.6(2) -1.0(2) 2.4(2) -1.3(2) C
C11 7.4(2) 5.9(2) 7.2(2) 1.4(2) 2.0(2) 1.1(2) C
C12 5.2(2) 8.4(2) 4.0(2) -.10(10) .40(10) .20(10) C
C13 5.5(2) 6.2(2) 4.8(2) -1.20(10) 1.60(10) -.40(10) C
C1A 4.2(2) 5.3(2) 5.5(2) .20(10) 1.30(10) -.50(10) C
C2A 4.8(2) 6.8(2) 5.9(2) .10(10) 1.80(10) .1(2) C
C3A 6.7(2) 7.8(2) 7.6(2) 1.3(2) 3.5(2) 1.1(2) C
C4A 5.9(2) 8.4(2) 11.9(3) 1.5(2) 4.8(2) 1.7(2) C
C5A 3.9(2) 9.3(2) 11.5(3) .3(2) 2.0(2) -.3(2) C
C6A 4.4(2) 7.7(2) 7.0(2) .80(10) .60(10) -.8(2) C
C1B 4.8(2) 5.4(2) 5.5(2) -1.10(10) 1.60(10) -.50(10) C
C2B 6.4(2) 8.1(2) 7.6(2) -.1(2) 2.7(2) -1.1(2) C
C3B 7.2(2) 8.9(3) 12.5(3) 1.9(2) 2.7(2) -1.2(3) C
C4B 7.8(2) 7.9(3) 11.8(3) 1.3(2) .0(2) 1.6(3) C
C5B 8.9(2) 7.4(2) 6.9(2) .0(2) .7(2) 1.2(2) C
C6B 6.2(2) 5.7(2) 5.6(2) -.30(10) 1.30(10) .2(2) C

loop_
_atom_site_label
_atom_site_fract_x
_atom_site_fract_y
_atom_site_fract_z
_atom_site_thermal_displace_type
_atom_site_calc_flag
_atom_site_calc_attached_atom
_atom_site_type_symbol
O .3343(2) .8956(2) .0453(2) Uani ? ? O
N .5391(2) .7468(2) .0490(2) Uani ? ? N
C1 .5278(2) .8498(2) .1877(2) Uani ? ? C
C2 .6100(2) .9105(2) .2447(2) Uani ? ? C
C3 .5605(2) .9964(2) .2762(2) Uani ? ? C
C4 .6215(3) 1.0110(2) .4006(2) Uani ? ? C
C5 .7782(3) 1.0105(2) .4293(2) Uani ? ? C
C6 .8259(2) .9227(2) .3992(2) Uani ? ? C
C7 .7647(2) .90660(10) .2751(2) Uani ? ? C
C8 .8125(2) .9786(2) .2106(2) Uani ? ? C
C9 .7663(3) 1.0663(2) .2418(2) Uani ? ? C
C10 .8259(3) 1.0817(2) .3652(2) Uani ? ? C
C11 .6105(3) 1.0680(2) .2133(2) Uani ? ? C
C12 .3769(3) .8651(2) .1392(2) Uani ? ? C
C13 .5756(2) .7677(2) .1478(2) Uani ? ? C
C1A .2784(2) .8385(2) .1993(2) Uani ? ? C
C2A .3184(2) .8235(2) .3111(2) Uani ? ? C
C3A .2244(3) .7981(2) .3654(2) Uani ? ? C
C4A .0906(3) .7863(2) .3073(3) Uani ? ? C
C5A .0495(3) .8002(2) .1957(3) Uani ? ? C
C6A .1417(3) .8272(2) .1411(2) Uani ? ? C
C1B .6656(2) .7066(2) .2266(2) Uani ? ? C
C2B .7339(3) .6423(2) .1869(2) Uani ? ? C
C3B .8132(3) .5829(2) .2568(3) Uani ? ? C
C4B .8258(3) .5856(2) .3677(3) Uani ? ? C
C5B .7586(3) .6485(2) .4081(2) Uani ? ? C
C6B .6793(3) .7088(2) .3384(2) Uani ? ? C
HN .491 .793 -.001 Uani ? ? H
H3 .450 .997 .256 Uani ? ? H
H4 .589 .960 .445 Uani ? ? H
H4' .588 1.072 .423 Uani ? ? H
H5 .821 1.022 .517 Uani ? ? H
H6 .936 .922 .419 Uani ? ? H
H6' .792 .873 .445 Uani ? ? H
H7 .798 .844 .253 Uani ? ? H
H8 .769 .968 .123 Uani ? ? H
H8' .923 .977 .230 Uani ? ? H
H9 .801 1.117 .197 Uani ? ? H
H10 .792 1.144 .387 Uani ? ? H
H10' .936 1.081 .386 Uani ? ? H
H11 .578 1.130 .235 Uani ? ? H
H11' .568 1.058 .126 Uani ? ? H
H2A .415 .830 .353 Uani ? ? H
H3A .253 .789 .445 Uani ? ? H
H4A .024 .768 .345 Uani ? ? H
H5A -.046 .792 .154 Uani ? ? H
H6A .111 .838 .061 Uani ? ? H
H2B .725 .639 .108 Uani ? ? H
H3B .862 .538 .228 Uani ? ? H
H4B .882 .542 .417 Uani ? ? H
H5B .767 .650 .487 Uani ? ? H
H6B .632 .754 .369 Uani ? ? H

loop_
_atom_type_symbol
_atom_type_scat_dispersion_real
_atom_type_scat_dispersion_imag
_atom_type_scat_source
C .017 .009 International_Tables_Vol_IV_Table_2.3.1
H 0 0 International_Tables_Vol_IV_Table_2.3.1
O .047 .032 International_Tables_Vol_IV_Table_2.3.1
N .029 .018 International_Tables_Vol_IV_Table_2.3.1

loop_
_geom_angle_atom_site_label_1
_geom_angle_atom_site_label_2
_geom_angle_atom_site_label_3
_geom_angle
_geom_angle_publ_flag
C13 N HN 114.0(2) ?
C2 C1 C12 121.7(2) yes
C2 C1 C13 124.6(2) yes
C12 C1 C13 112.8(2) yes
C1 C2 C3 123.9(2) ?
C1 C2 C7 124.2(2) ?
C3 C2 C7 111.6(2) ?
C2 C3 C4 109.3(2) ?
C2 C3 C11 108.3(2) ?
C2 C3 H3 110.4(2) ?
C4 C3 C11 109.2(2) ?
C4 C3 H3 109.8(2) ?
C11 C3 H3 110.0(2) ?
C3 C4 C5 109.5(2) ?
C3 C4 H4 109.4(2) ?
C3 C4 H4' 109.5(2) ?
C5 C4 H4 109.2(2) ?
C5 C4 H4' 109.3(2) ?
H4 C4 H4' 109.9(2) ?
C4 C5 C6 109.2(2) ?
C4 C5 C10 109.7(2) ?
C4 C5 H5 109.2(2) ?
C6 C5 C10 109.7(2) ?
C6 C5 H5 109.5(2) ?
C10 C5 H5 109.5(2) ?
C5 C6 C7 109.4(2) ?
C5 C6 H6 109.5(2) ?
C5 C6 H6' 109.4(2) ?
C7 C6 H6 109.6(2) ?
C7 C6 H6' 109.5(2) ?
H6 C6 H6' 109.4(2) ?
C2 C7 C6 110.3(2) ?
C2 C7 H7 110.2(2) ?
C2 C7 C8 107.4(2) ?
C6 C7 C8 109.1(2) ?
C6 C7 H7 109.9(2) ?
C8 C7 H7 109.9(2) ?
C7 C8 C9 109.9(2) ?
C7 C8 H8 109.4(2) ?
C7 C8 H8' 109.4(2) ?
C9 C8 H8 109.4(2) ?
C9 C8 H8' 109.4(2) ?
H8 C8 H8' 109.4(2) ?
C8 C9 C10 109.9(2) ?
C8 C9 C11 109.3(2) ?
C8 C9 H9 109.6(2) ?
C10 C9 C11 109.1(2) ?
C10 C9 H9 109.4(2) ?
C11 C9 H9 109.6(2) ?
C5 C10 C9 109.7(2) ?
C5 C10 H10 109.4(2) ?
C5 C10 H10' 109.3(2) ?
C9 C10 H10 109.6(2) ?
C9 C10 H10' 109.5(2) ?
H10 C10 H10' 109.5(2) ?
C3 C11 C9 110.0(2) ?
C3 C11 H11 109.6(2) ?
C3 C11 H11' 109.4(2) ?
C9 C11 H11 109.3(2) ?
C9 C11 H11' 109.2(2) ?
H11 C11 H11' 109.4(2) ?
O C12 C1 119.5(2) yes
O C12 C1A 119.7(2) ?
C1 C12 C1A 120.7(2) ?
N C13 C1 121.7(2) yes
N C13 C1B 117.6(2) ?
C1 C13 C1B 120.7(2) ?
C12 C1A C2A 121.9(2) ?
C12 C1A C6A 119.1(2) ?
C2A C1A C6A 119.0(2) ?
C1A C2A C3A 120.8(2) ?
C1A C2A H2A 119.6(2) ?
C3A C2A H2A 119.7(3) ?
C2A C3A C4A 119.7(3) ?
C2A C3A H3A 120.2(3) ?
C4A C3A H3A 120.1(3) ?
C3A C4A C5A 120.1(3) ?
C3A C4A H4A 120.0(3) ?
C5A C4A H4A 119.9(3) ?
C4A C5A C6A 120.7(2) ?
C4A C5A H5A 120.2(3) ?
C6A C5A H5A 119.1(3) ?
C1A C6A C5A 119.7(3) ?
C1A C6A H6A 120.2(3) ?
C5A C6A H6A 120.2(3) ?
C13 C1B C2B 119.3(2) ?
C13 C1B C6B 122.4(2) ?
C2B C1B C6B 118.2(2) ?
C1B C2B C3B 120.8(3) ?
C1B C2B H2B 119.9(3) ?
C3B C2B H2B 119.2(3) ?
C2B C3B C4B 120.5(3) ?
C2B C3B H3B 119.9(4) ?
C4B C3B H3B 119.6(4) ?
C3B C4B C5B 119.3(3) ?
C3B C4B H4B 120.1(4) ?
C5B C4B H4B 120.6(4) ?
C4B C5B C6B 120.5(3) ?
C4B C5B H5B 119.6(3) ?
C6B C5B H5B 119.9(3) ?
C1B C6B C5B 120.7(3) ?
C1B C6B H6B 119.7(2) ?
C5B C6B H6B 119.7(3) ?

loop_
_geom_bond_atom_site_label_1
_geom_bond_atom_site_label_2
_geom_bond_site_symmetry_1
_geom_bond_site_symmetry_2
_geom_bond_distance
_geom_bond_publ_flag
O C12 . . 1.239(3) yes
O HN . . 2.435(2) yes
N C13 . . 1.243(3) yes
HN N . . .991(2) ?
C1 C2 . . 1.329(3) yes
C1 C12 . . 1.506(3) yes
C1 C13 . . 1.499(4) yes
C2 C3 . . 1.514(3) yes
C2 C7 . . 1.516(3) yes
C3 C4 . . 1.539(4) ?
C3 C11 . . 1.533(4) ?
C3 H3 . . 1.080(2) ?
C4 C5 . . 1.535(4) ?
C4 H4 . . 1.077(3) ?
C4 H4' . . 1.077(2) ?
C5 C6 . . 1.528(4) ?
C5 C10 . . 1.527(4) ?
C5 H5 . . 1.086(2) ?
C6 C7 . . 1.538(3) ?
C6 H6 . . 1.080(2) ?
C6 H6' . . 1.081(2) ?
C7 C8 . . 1.539(3) ?
C7 H7 . . 1.082(2) ?
C8 C9 . . 1.525(4) ?
C8 H8 . . 1.081(2) ?
C8 H8' . . 1.081(2) ?
C9 C10 . . 1.529(4) ?
C9 C11 . . 1.526(4) ?
C9 H9 . . 1.081(2) ?
C10 H10 . . 1.079(3) ?
C10 H10' . . 1.080(3) ?
C11 H11 . . 1.080(3) ?
C11 H11' . . 1.082(3) ?
C12 C1A . . 1.478(4) ?
C13 C1B . . 1.489(4) ?
C1A C2A . . 1.378(4) ?
C1A C6A . . 1.392(3) ?
C2A C3A . . 1.385(4) ?
C2A H2A . . .982(2) ?
C3A C4A . . 1.368(4) ?
C3A H3A . . .981(3) ?
C4A C5A . . 1.373(5) ?
C4A H4A . . .979(3) ?
C5A C6A . . 1.379(4) ?
C5A H5A . . .979(3) ?
C6A H6A . . .982(3) ?
C1B C2B . . 1.387(4) ?
C1B C6B . . 1.383(4) ?
C2B C3B . . 1.371(5) ?
C2B H2B . . .981(3) ?
C3B C4B . . 1.375(6) ?
C3B H3B . . .983(3) ?
C4B C5B . . 1.370(5) ?
C4B H4B . . .985(3) ?
C5B C6B . . 1.378(4) ?
C5B H5B . . .982(3) ?
C6B H6B . . .986(3) ?

loop_
_geom_torsion_atom_site_label_1
_geom_torsion_atom_site_label_2
_geom_torsion_atom_site_label_3
_geom_torsion_atom_site_label_4
_geom_torsion
_geom_torsion_publ_flag
C12 C1 C2 C3 6.10(10) ?
C13 C1 C2 C3 174.7(2) ?
C2 C1 C12 O 89.2(2) yes
C13 C1 C12 O -80.6(2) ?
C2 C1 C13 N -124.5(3) yes
C12 C1 C13 N 45.0(2) ?
C1 C2 C3 C4 128.5(2) ?
C7 C2 C3 C4 -57.9(2) ?
C1 C2 C7 C6 -128.9(2) ?
C3 C2 C7 C6 57.5(2) ?
C2 C3 C4 C5 59.3(2) ?
C2 C3 C11 C9 -58.9(2) ?
C3 C4 C5 C6 -61.0(2) ?
C4 C5 C6 C7 60.0(2) ?
C4 C5 C10 C9 -60.1(2) ?
C5 C6 C7 C2 -58.0(2) ?
C2 C7 C8 C9 60.2(2) ?
C7 C8 C9 C10 59.3(2) ?
C8 C9 C10 C5 -59.3(2) ?
C8 C9 C11 C3 59.5(2) ?
O C12 C1A C2A -164.5(3) ?
C1 C12 C1A C2A 19.70(10) ?
N C13 C1B C2B 16.90(10) ?
C1 C13 C1B C2B -165.0(3) ?
C12 C1A C2A C3A -179.5(3) ?
C12 C1A C6A C5A 178.2(3) ?
C1A C2A C3A C4A 1.00(10) ?
C3A C4A C5A C6A -1.00(10) ?
C13 C1B C2B C3B -177.4(3) ?
C13 C1B C6B C5B 176.9(3) ?
C1B C2B C3B C4B 0.5(2) ?
C3B C4B C5B C6B -0.1(2) ?
C12 C1 C2 C7 -166.8(2) ?
C13 C1 C2 C7 1.80(10) ?
C2 C1 C12 C1A -95.0(2) ?
C13 C1 C12 C1A 95.2(2) ?
C2 C1 C13 C1B 57.5(2) ?
C12 C1 C13 C1B -133.0(2) ?
C1 C2 C3 C11 -112.7(2) ?
C7 C2 C3 C11 60.9(2) ?
C1 C2 C7 C8 112.4(2) ?
C3 C2 C7 C8 -61.3(2) ?
C11 C3 C4 C5 -58.9(2) ?
C4 C3 C11 C9 59.9(2) ?
C10 C5 C6 C7 -60.3(2) ?
C6 C5 C10 C9 59.9(2) ?
C5 C6 C7 C8 59.7(2) ?
C6 C7 C8 C9 -59.4(2) ?
C7 C8 C9 C11 -60.4(2) ?
C11 C9 C10 C5 60.5(2) ?
C10 C9 C11 C3 -60.6(2) ?
O C12 C1A C6A 16.30(10) ?
C1 C12 C1A C6A -159.5(3) ?
N C13 C1B C6B -160.0(3) ?
C1 C13 C1B C6B 18.00(10) ?
C6A C1A C2A C3A -0.30(10) ?
C2A C1A C6A C5A -1.00(10) ?
C2A C3A C4A C5A -0.30(10) ?
C4A C5A C6A C1A 1.70(10) ?
C6B C1B C2B C3B -0.3(2) ?
C2B C1B C6B C5B -0.1(2) ?
C2B C3B C4B C5B -0.2(2) ?
C4B C5B C6B C1B 0.3(2) ?
